data_1503045
loop_
_publ_author_name
'Kao, Tzu-Ting'
'Syu, Siang-en'
'Jhang, Yi-Wun'
'Lin, Wenwei'

_publ_section_title
;
 Preparation of tetrasubstituted furans via intramolecular Wittig
 reactions with phosphorus ylides as intermediates.
;
_journal_issue 13
_journal_name_full 'Organic letters'
_journal_page_first 3066
_journal_page_last 3069
_journal_paper_doi 10.1021/ol101080q
_journal_volume 12
_journal_year 2010
_chemical_formula_moiety 'C30 H42 N O5 P'
_chemical_formula_sum 'C30 H42 N O5 P'
_chemical_formula_weight 527.62
_chemical_name_systematic
;
 ?
;
_space_group_IT_number 2
_symmetry_cell_setting triclinic
_symmetry_space_group_name_Hall '-P 1'
_symmetry_space_group_name_H-M 'P -1'
_atom_sites_solution_hydrogens geom
_atom_sites_solution_primary direct
_atom_sites_solution_secondary difmap
_audit_creation_method SHELXL-97
_cell_angle_alpha 84.633(4)
_cell_angle_beta 84.557(3)
_cell_angle_gamma 82.321(4)
_cell_formula_units_Z 2
_cell_length_a 8.2518(5)
_cell_length_b 8.7480(5)
_cell_length_c 20.7225(13)
_cell_measurement_reflns_used 0
_cell_measurement_temperature 200(2)
_cell_measurement_theta_max 0
_cell_measurement_theta_min 0
_cell_volume 1470.83(15)
_computing_molecular_graphics 'Ortep-3 for Windows (Farrugia, 1997)'
_computing_publication_material 'WinGX publication routines (Farrugia, 1999)'
_computing_structure_refinement 'SHELXL-97 (Sheldrick, 1997)'
_computing_structure_solution 'SHELXS-86 (Sheldrick, 1986)'
_diffrn_ambient_temperature 200(2)
_diffrn_measured_fraction_theta_full 0.983
_diffrn_measured_fraction_theta_max 0.983
_diffrn_radiation_monochromator graphite
_diffrn_radiation_source 'fine-focus sealed tube'
_diffrn_radiation_type MoK\a
_diffrn_radiation_wavelength 0.71073
_diffrn_reflns_av_R_equivalents 0.0343
_diffrn_reflns_av_sigmaI/netI 0.0575
_diffrn_reflns_limit_h_max 9
_diffrn_reflns_limit_h_min -9
_diffrn_reflns_limit_k_max 10
_diffrn_reflns_limit_k_min -10
_diffrn_reflns_limit_l_max 24
_diffrn_reflns_limit_l_min -24
_diffrn_reflns_number 13303
_diffrn_reflns_theta_full 25.03
_diffrn_reflns_theta_max 25.03
_diffrn_reflns_theta_min 0.99
_exptl_absorpt_coefficient_mu 0.131
_exptl_absorpt_correction_T_max 0.9909
_exptl_absorpt_correction_T_min 0.9470
_exptl_absorpt_correction_type multi-scan
_exptl_crystal_colour yellow
_exptl_crystal_density_diffrn 1.191
_exptl_crystal_density_method 'not measured'
_exptl_crystal_description prism
_exptl_crystal_F_000 568
_exptl_crystal_size_max 0.42
_exptl_crystal_size_mid 0.32
_exptl_crystal_size_min 0.07
_refine_diff_density_max 0.505
_refine_diff_density_min -0.252
_refine_diff_density_rms 0.052
_refine_ls_extinction_method none
_refine_ls_goodness_of_fit_ref 1.031
_refine_ls_hydrogen_treatment fixed
_refine_ls_matrix_type full
_refine_ls_number_parameters 334
_refine_ls_number_reflns 5114
_refine_ls_number_restraints 0
_refine_ls_restrained_S_all 1.031
_refine_ls_R_factor_all 0.0919
_refine_ls_R_factor_gt 0.0546
_refine_ls_shift/su_max 0.001
_refine_ls_shift/su_mean 0.000
_refine_ls_structure_factor_coef Fsqd
_refine_ls_weighting_details 'calc w=1/[\s^2^(Fo^2^)+(0.0845P)^2^+0.3166P] where P=(Fo^2^+2Fc^2^)/3'
_refine_ls_weighting_scheme calc
_refine_ls_wR_factor_gt 0.1382
_refine_ls_wR_factor_ref 0.1628
_reflns_number_gt 3460
_reflns_number_total 5114
_reflns_threshold_expression >2sigma(I)
_cod_data_source_file ol101080q_si_004.cif
_cod_data_source_block a10720
_cod_database_code 1503045

loop_
_symmetry_equiv_pos_as_xyz
'x, y, z'
'-x, -y, -z'

loop_
_atom_site_label
_atom_site_type_symbol
_atom_site_fract_x
_atom_site_fract_y
_atom_site_fract_z
_atom_site_U_iso_or_equiv
_atom_site_adp_type
_atom_site_occupancy
_atom_site_symmetry_multiplicity
_atom_site_calc_flag
_atom_site_refinement_flags
C1 C 0.3761(3) 0.7113(4) 0.04627(15) 0.0458(8) Uani 1 1 d .
C2 C 0.3530(4) 0.5718(4) 0.08080(16) 0.0505(8) Uani 1 1 d .
H2 H 0.3123 0.4927 0.0609 0.061 Uiso 1 1 calc R
C3 C 0.3904(3) 0.5500(3) 0.14488(15) 0.0438(8) Uani 1 1 d .
H3 H 0.3754 0.4547 0.1692 0.053 Uiso 1 1 calc R
C4 C 0.4494(3) 0.6648(3) 0.17402(14) 0.0349(7) Uani 1 1 d .
C5 C 0.4634(3) 0.8063(3) 0.13914(14) 0.0391(7) Uani 1 1 d .
H5 H 0.4973 0.8877 0.1598 0.047 Uiso 1 1 calc R
C6 C 0.4290(4) 0.8307(3) 0.07493(15) 0.0460(8) Uani 1 1 d .
H6 H 0.4412 0.9270 0.0509 0.055 Uiso 1 1 calc R
C7 C 0.4988(3) 0.6365(3) 0.24392(13) 0.0340(6) Uani 1 1 d .
H7 H 0.4481 0.5423 0.2622 0.041 Uiso 1 1 calc R
C8 C 0.4224(3) 0.7625(3) 0.28746(13) 0.0339(6) Uani 1 1 d .
C9 C 0.2532(3) 0.7494(3) 0.30797(13) 0.0343(7) Uani 1 1 d .
C10 C 0.0023(3) 0.8677(3) 0.35933(16) 0.0480(8) Uani 1 1 d .
H10A H -0.0238 0.7733 0.3864 0.058 Uiso 1 1 calc R
H10B H -0.0513 0.8727 0.3183 0.058 Uiso 1 1 calc R
C11 C -0.0585(4) 1.0070(4) 0.3945(2) 0.0755(12) Uani 1 1 d .
H11A H -0.1775 1.0123 0.4043 0.113 Uiso 1 1 calc R
H11B H -0.0329 1.0998 0.3672 0.113 Uiso 1 1 calc R
H11C H -0.0052 1.0008 0.4351 0.113 Uiso 1 1 calc R
C12 C 0.5083(3) 0.8863(3) 0.29504(14) 0.0361(7) Uani 1 1 d .
C13 C 0.4346(3) 1.0185(3) 0.33457(15) 0.0398(7) Uani 1 1 d .
C14 C 0.3799(4) 1.1592(3) 0.30482(17) 0.0507(8) Uani 1 1 d .
H14 H 0.3910 1.1740 0.2587 0.061 Uiso 1 1 calc R
C15 C 0.3091(4) 1.2802(4) 0.3400(2) 0.0623(10) Uani 1 1 d .
H15 H 0.2651 1.3745 0.3180 0.075 Uiso 1 1 calc R
C16 C 0.3016(5) 1.2662(5) 0.4058(2) 0.0765(12) Uani 1 1 d .
H16 H 0.2543 1.3510 0.4297 0.092 Uiso 1 1 calc R
C17 C 0.3624(5) 1.1290(5) 0.43799(19) 0.0764(12) Uani 1 1 d .
H17 H 0.3584 1.1190 0.4841 0.092 Uiso 1 1 calc R
C18 C 0.4299(4) 1.0050(4) 0.40264(16) 0.0582(9) Uani 1 1 d .
H18 H 0.4732 0.9104 0.4248 0.070 Uiso 1 1 calc R
C19 C 0.7861(3) 0.5670(3) 0.32390(13) 0.0372(7) Uani 1 1 d .
H19A H 0.9067 0.5386 0.3215 0.045 Uiso 1 1 calc R
H19B H 0.7622 0.6718 0.3395 0.045 Uiso 1 1 calc R
C20 C 0.7087(4) 0.4542(3) 0.37438(14) 0.0432(7) Uani 1 1 d .
H20A H 0.5880 0.4819 0.3779 0.052 Uiso 1 1 calc R
H20B H 0.7333 0.3483 0.3600 0.052 Uiso 1 1 calc R
C21 C 0.7727(5) 0.4569(4) 0.44101(16) 0.0634(10) Uani 1 1 d .
H21A H 0.8938 0.4338 0.4363 0.076 Uiso 1 1 calc R
H21B H 0.7455 0.5629 0.4552 0.076 Uiso 1 1 calc R
C22 C 0.7066(6) 0.3450(5) 0.49383(18) 0.0835(13) Uani 1 1 d .
H22A H 0.7549 0.3545 0.5345 0.125 Uiso 1 1 calc R
H22B H 0.7350 0.2390 0.4810 0.125 Uiso 1 1 calc R
H22C H 0.5870 0.3688 0.5002 0.125 Uiso 1 1 calc R
C23 C 0.8527(3) 0.6832(3) 0.18596(13) 0.0371(7) Uani 1 1 d .
H23A H 0.8175 0.7950 0.1896 0.044 Uiso 1 1 calc R
H23B H 0.9659 0.6606 0.1995 0.044 Uiso 1 1 calc R
C24 C 0.8579(4) 0.6526(3) 0.11410(14) 0.0393(7) Uani 1 1 d .
H24A H 0.9382 0.5605 0.1057 0.047 Uiso 1 1 calc R
H24B H 0.7488 0.6296 0.1046 0.047 Uiso 1 1 calc R
C25 C 0.9051(4) 0.7895(4) 0.06876(15) 0.0509(8) Uani 1 1 d .
H25A H 0.8341 0.8843 0.0813 0.061 Uiso 1 1 calc R
H25B H 1.0199 0.8036 0.0743 0.061 Uiso 1 1 calc R
C26 C 0.8896(5) 0.7705(5) -0.00246(17) 0.0726(11) Uani 1 1 d .
H26A H 0.9226 0.8615 -0.0291 0.109 Uiso 1 1 calc R
H26B H 0.7754 0.7601 -0.0087 0.109 Uiso 1 1 calc R
H26C H 0.9607 0.6777 -0.0155 0.109 Uiso 1 1 calc R
C27 C 0.7466(3) 0.3811(3) 0.21871(14) 0.0356(7) Uani 1 1 d .
H27A H 0.6765 0.3192 0.2493 0.043 Uiso 1 1 calc R
H27B H 0.7060 0.3840 0.1751 0.043 Uiso 1 1 calc R
C28 C 0.9221(3) 0.2980(3) 0.21607(15) 0.0392(7) Uani 1 1 d .
H28A H 0.9951 0.3616 0.1876 0.047 Uiso 1 1 calc R
H28B H 0.9610 0.2858 0.2602 0.047 Uiso 1 1 calc R
C29 C 0.9315(4) 0.1399(3) 0.19028(15) 0.0447(8) Uani 1 1 d .
H29A H 0.8887 0.1527 0.1468 0.054 Uiso 1 1 calc R
H29B H 0.8601 0.0763 0.2195 0.054 Uiso 1 1 calc R
C30 C 1.1053(4) 0.0542(4) 0.18493(17) 0.0564(9) Uani 1 1 d .
H30A H 1.1033 -0.0475 0.1690 0.085 Uiso 1 1 calc R
H30B H 1.1485 0.0408 0.2278 0.085 Uiso 1 1 calc R
H30C H 1.1757 0.1143 0.1545 0.085 Uiso 1 1 calc R
O1 O 0.6521(2) 0.8941(2) 0.27001(11) 0.0511(6) Uani 1 1 d .
O2 O 0.1781(2) 0.6473(2) 0.29270(10) 0.0461(5) Uani 1 1 d .
O3 O 0.3844(4) 0.8499(4) -0.05502(14) 0.0975(10) Uani 1 1 d .
O4 O 0.2857(3) 0.6322(3) -0.04584(12) 0.0791(8) Uani 1 1 d .
O5 O 0.1764(2) 0.8624(2) 0.34559(10) 0.0462(5) Uani 1 1 d .
P1 P 0.72142(8) 0.57630(8) 0.24321(4) 0.0326(2) Uani 1 1 d .
N1 N 0.3465(4) 0.7337(4) -0.02298(15) 0.0615(8) Uani 1 1 d .

loop_
_atom_site_aniso_label
_atom_site_aniso_U_11
_atom_site_aniso_U_22
_atom_site_aniso_U_33
_atom_site_aniso_U_23
_atom_site_aniso_U_13
_atom_site_aniso_U_12
C1 0.0376(18) 0.0485(19) 0.051(2) -0.0137(16) -0.0158(15) 0.0099(14)
C2 0.0411(19) 0.0466(19) 0.068(2) -0.0197(17) -0.0198(16) -0.0012(14)
C3 0.0350(17) 0.0354(16) 0.063(2) -0.0081(15) -0.0135(15) -0.0033(13)
C4 0.0220(14) 0.0331(15) 0.0502(18) -0.0091(13) -0.0069(12) 0.0017(11)
C5 0.0343(16) 0.0336(16) 0.0502(19) -0.0095(14) -0.0110(14) 0.0017(12)
C6 0.0468(19) 0.0348(16) 0.055(2) -0.0054(15) -0.0130(15) 0.0061(14)
C7 0.0269(15) 0.0269(14) 0.0487(18) -0.0037(12) -0.0025(12) -0.0046(11)
C8 0.0260(15) 0.0309(15) 0.0435(17) -0.0033(12) -0.0040(12) 0.0016(11)
C9 0.0322(16) 0.0281(14) 0.0409(17) 0.0038(13) -0.0055(13) -0.0011(12)
C10 0.0295(17) 0.0447(18) 0.070(2) -0.0135(16) 0.0051(15) -0.0058(13)
C11 0.045(2) 0.066(2) 0.114(3) -0.032(2) 0.011(2) 0.0043(18)
C12 0.0305(16) 0.0338(15) 0.0438(17) -0.0028(13) -0.0031(13) -0.0032(12)
C13 0.0321(16) 0.0371(16) 0.0480(19) -0.0003(14) 0.0050(13) -0.0044(13)
C14 0.052(2) 0.0402(18) 0.060(2) -0.0044(16) 0.0030(16) -0.0105(15)
C15 0.051(2) 0.0391(19) 0.098(3) -0.015(2) 0.002(2) -0.0097(15)
C16 0.066(3) 0.063(3) 0.106(4) -0.040(3) 0.005(2) -0.015(2)
C17 0.083(3) 0.096(3) 0.056(2) -0.029(2) -0.001(2) -0.020(3)
C18 0.067(2) 0.057(2) 0.052(2) -0.0052(18) -0.0123(18) -0.0087(18)
C19 0.0303(16) 0.0383(16) 0.0442(17) -0.0059(13) -0.0063(13) -0.0048(12)
C20 0.0423(18) 0.0403(17) 0.0473(19) -0.0055(14) -0.0019(14) -0.0067(14)
C21 0.079(3) 0.066(2) 0.047(2) -0.0010(18) -0.0048(18) -0.0177(19)
C22 0.114(4) 0.073(3) 0.059(3) 0.004(2) -0.001(2) -0.007(2)
C23 0.0311(16) 0.0347(15) 0.0457(18) -0.0062(13) -0.0020(13) -0.0038(12)
C24 0.0363(17) 0.0365(16) 0.0448(18) -0.0077(14) -0.0013(13) -0.0022(13)
C25 0.052(2) 0.0501(19) 0.050(2) -0.0019(16) -0.0004(15) -0.0069(15)
C26 0.083(3) 0.083(3) 0.049(2) 0.004(2) 0.0020(19) -0.011(2)
C27 0.0317(16) 0.0317(15) 0.0439(17) -0.0057(13) -0.0080(13) -0.0010(12)
C28 0.0323(16) 0.0336(15) 0.0508(18) -0.0022(13) -0.0074(13) 0.0017(12)
C29 0.0431(18) 0.0393(17) 0.0515(19) -0.0113(14) -0.0114(14) 0.0059(14)
C30 0.049(2) 0.051(2) 0.067(2) -0.0145(17) -0.0136(17) 0.0151(16)
O1 0.0348(12) 0.0484(13) 0.0733(15) -0.0220(11) 0.0101(10) -0.0153(10)
O2 0.0319(11) 0.0359(11) 0.0717(15) -0.0060(10) -0.0047(10) -0.0071(9)
O3 0.152(3) 0.082(2) 0.0664(19) 0.0061(17) -0.0467(19) -0.024(2)
O4 0.091(2) 0.0811(18) 0.0727(18) -0.0289(15) -0.0387(15) -0.0004(15)
O5 0.0298(11) 0.0491(12) 0.0607(14) -0.0186(10) 0.0005(9) -0.0017(9)
P1 0.0270(4) 0.0294(4) 0.0419(5) -0.0045(3) -0.0054(3) -0.0020(3)
N1 0.063(2) 0.061(2) 0.062(2) -0.0182(17) -0.0264(16) 0.0115(16)

loop_
_atom_type_symbol
_atom_type_description
_atom_type_scat_dispersion_real
_atom_type_scat_dispersion_imag
_atom_type_scat_source
C C 0.0033 0.0016 'International Tables Vol C Tables 4.2.6.8 and 6.1.1.4'
H H 0.0000 0.0000 'International Tables Vol C Tables 4.2.6.8 and 6.1.1.4'
O O 0.0106 0.0060 'International Tables Vol C Tables 4.2.6.8 and 6.1.1.4'
P P 0.1023 0.0942 'International Tables Vol C Tables 4.2.6.8 and 6.1.1.4'
N N 0.0061 0.0033 'International Tables Vol C Tables 4.2.6.8 and 6.1.1.4'

loop_
_geom_angle_atom_site_label_1
_geom_angle_atom_site_label_2
_geom_angle_atom_site_label_3
_geom_angle
C2 C1 C6 121.8(3)
C2 C1 N1 119.4(3)
C6 C1 N1 118.8(3)
C3 C2 C1 118.5(3)
C3 C2 H2 120.8
C1 C2 H2 120.8
C4 C3 C2 120.9(3)
C4 C3 H3 119.5
C2 C3 H3 119.5
C3 C4 C5 119.2(3)
C3 C4 C7 120.5(2)
C5 C4 C7 120.3(2)
C6 C5 C4 121.1(3)
C6 C5 H5 119.5
C4 C5 H5 119.5
C5 C6 C1 118.4(3)
C5 C6 H6 120.8
C1 C6 H6 120.8
C8 C7 C4 113.6(2)
C8 C7 P1 118.20(18)
C4 C7 P1 109.69(18)
C8 C7 H7 104.6
C4 C7 H7 104.6
P1 C7 H7 104.6
C12 C8 C9 127.0(3)
C12 C8 C7 119.9(2)
C9 C8 C7 112.3(2)
O2 C9 O5 120.8(2)
O2 C9 C8 124.1(3)
O5 C9 C8 115.0(2)
O5 C10 C11 108.4(2)
O5 C10 H10A 110.0
C11 C10 H10A 110.0
O5 C10 H10B 110.0
C11 C10 H10B 110.0
H10A C10 H10B 108.4
C10 C11 H11A 109.5
C10 C11 H11B 109.5
H11A C11 H11B 109.5
C10 C11 H11C 109.5
H11A C11 H11C 109.5
H11B C11 H11C 109.5
O1 C12 C8 122.4(3)
O1 C12 C13 115.6(2)
C8 C12 C13 122.0(3)
C14 C13 C18 117.6(3)
C14 C13 C12 120.7(3)
C18 C13 C12 121.5(3)
C13 C14 C15 121.6(3)
C13 C14 H14 119.2
C15 C14 H14 119.2
C16 C15 C14 120.6(4)
C16 C15 H15 119.7
C14 C15 H15 119.7
C15 C16 C17 119.9(4)
C15 C16 H16 120.0
C17 C16 H16 120.0
C16 C17 C18 119.6(4)
C16 C17 H17 120.2
C18 C17 H17 120.2
C17 C18 C13 120.4(3)
C17 C18 H18 119.8
C13 C18 H18 119.8
C20 C19 P1 116.34(19)
C20 C19 H19A 108.2
P1 C19 H19A 108.2
C20 C19 H19B 108.2
P1 C19 H19B 108.2
H19A C19 H19B 107.4
C21 C20 C19 111.6(2)
C21 C20 H20A 109.3
C19 C20 H20A 109.3
C21 C20 H20B 109.3
C19 C20 H20B 109.3
H20A C20 H20B 108.0
C22 C21 C20 115.4(3)
C22 C21 H21A 108.4
C20 C21 H21A 108.4
C22 C21 H21B 108.4
C20 C21 H21B 108.4
H21A C21 H21B 107.5
C21 C22 H22A 109.5
C21 C22 H22B 109.5
H22A C22 H22B 109.5
C21 C22 H22C 109.5
H22A C22 H22C 109.5
H22B C22 H22C 109.5
C24 C23 P1 117.28(19)
C24 C23 H23A 108.0
P1 C23 H23A 108.0
C24 C23 H23B 108.0
P1 C23 H23B 108.0
H23A C23 H23B 107.2
C25 C24 C23 112.4(2)
C25 C24 H24A 109.1
C23 C24 H24A 109.1
C25 C24 H24B 109.1
C23 C24 H24B 109.1
H24A C24 H24B 107.9
C26 C25 C24 113.3(3)
C26 C25 H25A 108.9
C24 C25 H25A 108.9
C26 C25 H25B 108.9
C24 C25 H25B 108.9
H25A C25 H25B 107.7
C25 C26 H26A 109.5
C25 C26 H26B 109.5
H26A C26 H26B 109.5
C25 C26 H26C 109.5
H26A C26 H26C 109.5
H26B C26 H26C 109.5
C28 C27 P1 115.55(19)
C28 C27 H27A 108.4
P1 C27 H27A 108.4
C28 C27 H27B 108.4
P1 C27 H27B 108.4
H27A C27 H27B 107.5
C29 C28 C27 111.2(2)
C29 C28 H28A 109.4
C27 C28 H28A 109.4
C29 C28 H28B 109.4
C27 C28 H28B 109.4
H28A C28 H28B 108.0
C28 C29 C30 113.2(2)
C28 C29 H29A 108.9
C30 C29 H29A 108.9
C28 C29 H29B 108.9
C30 C29 H29B 108.9
H29A C29 H29B 107.8
C29 C30 H30A 109.5
C29 C30 H30B 109.5
H30A C30 H30B 109.5
C29 C30 H30C 109.5
H30A C30 H30C 109.5
H30B C30 H30C 109.5
C9 O5 C10 117.0(2)
C19 P1 C27 107.58(13)
C19 P1 C23 110.91(13)
C27 P1 C23 106.36(13)
C19 P1 C7 110.37(13)
C27 P1 C7 103.80(12)
C23 P1 C7 117.09(13)
O3 N1 O4 123.3(3)
O3 N1 C1 119.2(3)
O4 N1 C1 117.6(3)

loop_
_geom_bond_atom_site_label_1
_geom_bond_atom_site_label_2
_geom_bond_distance
C1 C2 1.383(4)
C1 C6 1.385(4)
C1 N1 1.469(4)
C2 C3 1.382(4)
C2 H2 0.9500
C3 C4 1.382(4)
C3 H3 0.9500
C4 C5 1.386(4)
C4 C7 1.531(4)
C5 C6 1.378(4)
C5 H5 0.9500
C6 H6 0.9500
C7 C8 1.523(4)
C7 P1 1.841(3)
C7 H7 1.0000
C8 C12 1.399(4)
C8 C9 1.437(4)
C9 O2 1.233(3)
C9 O5 1.367(3)
C10 O5 1.433(3)
C10 C11 1.483(4)
C10 H10A 0.9900
C10 H10B 0.9900
C11 H11A 0.9800
C11 H11B 0.9800
C11 H11C 0.9800
C12 O1 1.257(3)
C12 C13 1.507(4)
C13 C14 1.364(4)
C13 C18 1.402(4)
C14 C15 1.376(4)
C14 H14 0.9500
C15 C16 1.353(5)
C15 H15 0.9500
C16 C17 1.375(6)
C16 H16 0.9500
C17 C18 1.391(5)
C17 H17 0.9500
C18 H18 0.9500
C19 C20 1.525(4)
C19 P1 1.794(3)
C19 H19A 0.9900
C19 H19B 0.9900
C20 C21 1.528(4)
C20 H20A 0.9900
C20 H20B 0.9900
C21 C22 1.511(5)
C21 H21A 0.9900
C21 H21B 0.9900
C22 H22A 0.9800
C22 H22B 0.9800
C22 H22C 0.9800
C23 C24 1.533(4)
C23 P1 1.810(3)
C23 H23A 0.9900
C23 H23B 0.9900
C24 C25 1.520(4)
C24 H24A 0.9900
C24 H24B 0.9900
C25 C26 1.520(4)
C25 H25A 0.9900
C25 H25B 0.9900
C26 H26A 0.9800
C26 H26B 0.9800
C26 H26C 0.9800
C27 C28 1.530(4)
C27 P1 1.806(3)
C27 H27A 0.9900
C27 H27B 0.9900
C28 C29 1.519(4)
C28 H28A 0.9900
C28 H28B 0.9900
C29 C30 1.526(4)
C29 H29A 0.9900
C29 H29B 0.9900
C30 H30A 0.9800
C30 H30B 0.9800
C30 H30C 0.9800
O3 N1 1.221(4)
O4 N1 1.228(3)
